data_4306072
loop_
_publ_author_name
'S\'onia A. Carabineiro'
'Ronan M. Bellabarba'
'Pedro T. Gomes'
'Sofia I. Pascu'
'Lu\'is F. Veiros'
'Cristina Freire'
'Laura C. J. Pereira'
'Rui T. Henriques'
'M. Concei\,c\~ao Oliveira'
'John E. Warren'

_publ_section_title
;
Synthesis, Structure and Magnetic Behavior of Five-Coordinate
Bis(iminopyrrolyl) Complexes of Cobalt(II) containing PMe3 and THF Ligands
;
_journal_name_full 'Inorganic Chemistry'
_journal_page_first 8896
_journal_page_last 8911
_journal_paper_doi 10.1021/ic800992f
_journal_volume 47
_journal_year 2008
_chemical_formula_moiety 'C40 H54 Co N4 O'
_chemical_formula_sum 'C40 H54 Co N4 O'
_chemical_formula_weight 665.80
_space_group_IT_number 14
_symmetry_cell_setting monoclinic
_symmetry_space_group_name_Hall '-P 2ybc'
_symmetry_space_group_name_H-M 'P 1 21/c 1'
_atom_sites_solution_hydrogens geom
_atom_sites_solution_primary direct
_audit_creation_date 08-01-04
_audit_creation_method CRYSTALS_ver_12.80
_cell_angle_alpha 90
_cell_angle_beta 91.618(7)
_cell_angle_gamma 90
_cell_formula_units_Z 4
_cell_length_a 21.665(3)
_cell_length_b 9.4940(12)
_cell_length_c 18.167(3)
_cell_measurement_reflns_used 58945
_cell_measurement_temperature 150
_cell_measurement_theta_max 28
_cell_measurement_theta_min 0
_cell_volume 3735.2(9)
_computing_cell_refinement 'Bruker SMART'
_computing_data_collection 'Bruker SMART'
_computing_data_reduction 'Bruker SAINT'
_computing_molecular_graphics 'CAMERON (Watkin et al., 1996)'
_computing_publication_material 'CRYSTALS (Betteridge et al., 2003)'
_computing_structure_refinement 'CRYSTALS (Betteridge et al., 2003)'
_computing_structure_solution 'SIR92 (Altomare et al., 1994)'
_diffrn_ambient_temperature 150
_diffrn_measured_fraction_theta_full 0.982
_diffrn_measured_fraction_theta_max 0.982
_diffrn_measurement_device_type 'CCD area detector'
_diffrn_measurement_method 'phi and omega scans'
_diffrn_radiation_monochromator graphite
_diffrn_radiation_type 'Mo K\a'
_diffrn_radiation_wavelength 0.71069
_diffrn_reflns_av_R_equivalents 0.047
_diffrn_reflns_limit_h_max 25
_diffrn_reflns_limit_h_min -25
_diffrn_reflns_limit_k_max 11
_diffrn_reflns_limit_k_min -11
_diffrn_reflns_limit_l_max 21
_diffrn_reflns_limit_l_min -21
_diffrn_reflns_number 58945
_diffrn_reflns_theta_full 25.142
_diffrn_reflns_theta_max 25.142
_diffrn_reflns_theta_min 0.940
_diffrn_standards_number 0
_exptl_absorpt_coefficient_mu 0.494
_exptl_absorpt_correction_T_max 0.977
_exptl_absorpt_correction_T_min 0.962
_exptl_absorpt_correction_type multi-scan
_exptl_crystal_colour red
_exptl_crystal_density_diffrn 1.079
_exptl_crystal_description prism
_exptl_crystal_F_000 1428
_exptl_crystal_size_max 0.12
_exptl_crystal_size_mid 0.07
_exptl_crystal_size_min 0.05
_refine_diff_density_max 0.59
_refine_diff_density_min -0.55
_refine_ls_extinction_method None
_refine_ls_goodness_of_fit_ref 1.1437
_refine_ls_hydrogen_treatment noref
_refine_ls_matrix_type full
_refine_ls_number_parameters 451
_refine_ls_number_reflns 3873
_refine_ls_number_restraints 82
_refine_ls_R_factor_all 0.0555
_refine_ls_R_factor_gt 0.0330
_refine_ls_shift/su_max 0.007480
_refine_ls_structure_factor_coef F
_refine_ls_weighting_details
;
 Method, part 1, Chebychev polynomial, (Watkin, 1994, Prince, 1982) 
 [weight] = 1.0/[A~0~*T~0~(x)+A~1~*T~1~(x) ... +A~n-1~]*T~n-1~(x)] 
 where A~i~ are the Chebychev coefficients listed below and x= Fcalc/Fmax 
 Method = Robust Weighting (Prince, 1982) 
 W = [weight] * [1-(deltaF/6*sigmaF)^2^]^2^ 
 A~i~ are: 
 1.34 0.113 1.01 
;
_refine_ls_weighting_scheme calc
_refine_ls_wR_factor_all 0.0452
_refine_ls_wR_factor_gt 0.0383
_refine_ls_wR_factor_ref 0.0383
_reflns_limit_h_max 25
_reflns_limit_h_min -25
_reflns_limit_k_max 11
_reflns_limit_k_min 0
_reflns_limit_l_max 21
_reflns_limit_l_min 0
_reflns_number_gt 3873
_reflns_number_total 6572
_reflns_threshold_expression I>3.00u(I)
_oxford_diffrn_Wilson_B_factor 0.00
_oxford_diffrn_Wilson_scale 0.00
_oxford_refine_ls_scale 0.3914(6)
_oxford_structure_analysis_title sac161
_cod_data_source_file ic800992f_si_002_5.cif
_cod_data_source_block polymorph_4b_I_sac161
_cod_depositor_comments
;
The following automatic conversions were performed:
'_symmetry_cell_setting' value 'Monoclinic' changed to 'monoclinic'
according to '/home/saulius/struct/CIF-dictionaries/cif_core.dic'
dictionary named 'cif_core.dic' version 2.4.1 from 2010-06-29.

Automatic conversion script
Id: cif_fix_enum 1527 2010-12-29 10:47:43Z saulius 
;
_cod_original_sg_symbol_H-M 'P 1 21/c 1 '
_cod_database_code 4306072

loop_
_symmetry_equiv_pos_as_xyz
x,y,z
-x,-y,-z
-x,y+1/2,-z+1/2
x,-y+1/2,z+1/2

loop_
_atom_site_label
_atom_site_type_symbol
_atom_site_fract_x
_atom_site_fract_y
_atom_site_fract_z
_atom_site_U_iso_or_equiv
_atom_site_occupancy
_atom_site_adp_type
_atom_site_refinement_flags_posn
_atom_site_refinement_flags_adp
_atom_site_refinement_flags_occupancy
_atom_site_disorder_assembly
_atom_site_disorder_group
_atom_site_attached_hydrogens
Co1 Co 0.751742(15) -0.13577(4) 0.888901(18) 0.0264 1.0000 Uani . . . . . .
O1 O 0.75378(10) -0.3208(2) 0.95259(11) 0.0419 1.0000 Uani . . . . . .
N1 N 0.71479(9) -0.2304(2) 0.79872(11) 0.0278 1.0000 Uani . . . . . .
N2 N 0.83202(9) -0.1634(2) 0.82719(11) 0.0245 1.0000 Uani . . . . . .
N3 N 0.78824(9) -0.0137(2) 0.97015(11) 0.0289 1.0000 Uani . . . . . .
N4 N 0.67050(9) -0.0447(2) 0.92915(11) 0.0234 1.0000 Uani . . . . . .
C1 C 0.66078(12) -0.2845(3) 0.77225(15) 0.0359 1.0000 Uani . . . . . .
C2 C 0.66941(13) -0.3634(4) 0.70962(15) 0.0412 1.0000 Uani . . . . . .
C3 C 0.73225(14) -0.3593(3) 0.69594(15) 0.0400 1.0000 Uani . . . . . .
C4 C 0.75945(12) -0.2768(3) 0.75169(14) 0.0272 1.0000 Uani . . . . . .
C5 C 0.82160(12) -0.2342(3) 0.76695(14) 0.0281 1.0000 Uani . . . . . .
C6 C 0.87097(14) -0.2709(4) 0.71313(16) 0.0477 1.0000 Uani . . . . . .
C7 C 0.84265(11) 0.0152(3) 1.00495(15) 0.0329 1.0000 Uani . . . . . .
C8 C 0.83404(12) 0.0978(3) 1.06694(14) 0.0313 1.0000 Uani . . . . . .
C9 C 0.77074(11) 0.1214(3) 1.07089(12) 0.0262 1.0000 Uani . . . . . .
C10 C 0.74361(11) 0.0515(3) 1.01094(13) 0.0224 1.0000 Uani . . . . . .
C11 C 0.68078(11) 0.0366(3) 0.98588(13) 0.0225 1.0000 Uani . . . . . .
C12 C 0.63078(11) 0.1135(3) 1.02560(15) 0.0325 1.0000 Uani . . . . . .
C13 C 0.89121(11) -0.1026(3) 0.84390(13) 0.0256 1.0000 Uani . . . . . .
C14 C 0.93865(12) -0.1831(3) 0.87787(15) 0.0319 1.0000 Uani . . . . . .
C15 C 0.99366(12) -0.1151(3) 0.89795(16) 0.0390 1.0000 Uani . . . . . .
C16 C 1.00226(12) 0.0257(3) 0.88439(17) 0.0398 1.0000 Uani . . . . . .
C17 C 0.95564(13) 0.1037(3) 0.85079(17) 0.0385 1.0000 Uani . . . . . .
C18 C 0.89913(11) 0.0413(3) 0.83104(14) 0.0303 1.0000 Uani . . . . . .
C19 C 0.60984(11) -0.0547(3) 0.89544(15) 0.0290 1.0000 Uani . . . . . .
C20 C 0.59692(12) 0.0272(3) 0.83340(16) 0.0392 1.0000 Uani . . . . . .
C21 C 0.53867(14) 0.0134(4) 0.79849(18) 0.0520 1.0000 Uani . . . . . .
C22 C 0.49642(13) -0.0818(4) 0.82326(19) 0.0534 1.0000 Uani . . . . . .
C23 C 0.51056(13) -0.1651(3) 0.88338(19) 0.0455 1.0000 Uani . . . . . .
C24 C 0.56710(11) -0.1544(3) 0.92136(16) 0.0351 1.0000 Uani . . . . . .
C25 C 0.93072(13) -0.3382(3) 0.89579(19) 0.0459 1.0000 Uani . . . . . .
C26 C 0.98197(17) -0.4300(4) 0.8644(2) 0.0609 1.0000 Uani . . . . . .
C27 C 0.92759(17) -0.3595(4) 0.9787(2) 0.0647 1.0000 Uani . . . . . .
C28 C 0.84748(13) 0.1294(3) 0.79592(18) 0.0445 1.0000 Uani D U . . . .
C29 C 0.8617(4) 0.1759(9) 0.7195(5) 0.0559 0.5000 Uani D U . . . .
C30 C 0.8302(3) 0.2551(8) 0.8452(5) 0.0523 0.5000 Uani D U . . . .
C290 C 0.8478(4) 0.1143(8) 0.7118(5) 0.0496 0.5000 Uani D U . . . .
C300 C 0.8502(4) 0.2862(8) 0.8144(5) 0.0582 0.5000 Uani D U . . . .
C31 C 0.58167(13) -0.2504(3) 0.9869(2) 0.0509 1.0000 Uani . . . . . .
C32 C 0.53513(17) -0.2355(4) 1.0479(2) 0.0597 1.0000 Uani . . . . . .
C33 C 0.5851(2) -0.4035(4) 0.9633(3) 0.0947 1.0000 Uani . . . . . .
C34 C 0.64382(14) 0.1292(4) 0.80444(18) 0.0536 1.0000 Uani . . . . . .
C35 C 0.6493(2) 0.1214(5) 0.7205(2) 0.0772 1.0000 Uani . . . . . .
C36 C 0.6294(2) 0.2788(5) 0.8282(2) 0.0779 1.0000 Uani . . . . . .
C100 C 0.75839(17) -0.4614(4) 0.9216(2) 0.0560 1.0000 Uani D U . . . .
C201 C 0.7632(5) -0.5628(12) 0.9854(6) 0.0734 0.5000 Uani D U . . . .
C102 C 0.7744(4) -0.4839(10) 1.0478(5) 0.0593 0.5000 Uani D U . . . .
C103 C 0.75483(16) -0.3269(4) 1.03211(18) 0.0564 1.0000 Uani D U . . . .
C101 C 0.7389(4) -0.5553(11) 0.9846(5) 0.0634 0.5000 Uani D U . . . .
C202 C 0.7465(5) -0.4776(11) 1.0515(6) 0.0766 0.5000 Uani D U . . . .
H11 H 0.6228 -0.2679 0.7948 0.0514 1.0000 Uiso . . . . . .
H21 H 0.6385 -0.4128 0.6806 0.0594 1.0000 Uiso . . . . . .
H31 H 0.7529 -0.4044 0.6564 0.0596 1.0000 Uiso . . . . . .
H61 H 0.8544 -0.3022 0.6672 0.0886 1.0000 Uiso . . . . . .
H62 H 0.8971 -0.3425 0.7318 0.0930 1.0000 Uiso . . . . . .
H63 H 0.8969 -0.1912 0.7035 0.0926 1.0000 Uiso . . . . . .
H71 H 0.8807 -0.0172 0.9882 0.0500 1.0000 Uiso . . . . . .
H81 H 0.8656 0.1313 1.1009 0.0459 1.0000 Uiso . . . . . .
H91 H 0.7492 0.1737 1.1067 0.0395 1.0000 Uiso . . . . . .
H121 H 0.6475 0.1791 1.0613 0.0700 1.0000 Uiso . . . . . .
H122 H 0.6054 0.0499 1.0525 0.0699 1.0000 Uiso . . . . . .
H123 H 0.6041 0.1623 0.9923 0.0682 1.0000 Uiso . . . . . .
H151 H 1.0261 -0.1689 0.9206 0.0566 1.0000 Uiso . . . . . .
H161 H 1.0404 0.0709 0.8983 0.0583 1.0000 Uiso . . . . . .
H171 H 0.9626 0.2032 0.8411 0.0580 1.0000 Uiso . . . . . .
H211 H 0.5297 0.0730 0.7570 0.0750 1.0000 Uiso . . . . . .
H221 H 0.4568 -0.0904 0.8004 0.0773 1.0000 Uiso . . . . . .
H231 H 0.4804 -0.2324 0.9000 0.0651 1.0000 Uiso . . . . . .
H251 H 0.8913 -0.3708 0.8724 0.0663 1.0000 Uiso . . . . . .
H261 H 0.9743 -0.5292 0.8744 0.1046 1.0000 Uiso . . . . . .
H262 H 1.0215 -0.4039 0.8867 0.1048 1.0000 Uiso . . . . . .
H263 H 0.9845 -0.4175 0.8115 0.1047 1.0000 Uiso . . . . . .
H271 H 0.9218 -0.4582 0.9902 0.1147 1.0000 Uiso . . . . . .
H272 H 0.9658 -0.3282 1.0029 0.1113 1.0000 Uiso . . . . . .
H273 H 0.8937 -0.3049 0.9989 0.1121 1.0000 Uiso . . . . . .
H311 H 0.6225 -0.2234 1.0079 0.0690 1.0000 Uiso . . . . . .
H321 H 0.5499 -0.2947 1.0921 0.1080 1.0000 Uiso . . . . . .
H322 H 0.5301 -0.1389 1.0644 0.1103 1.0000 Uiso . . . . . .
H323 H 0.4956 -0.2734 1.0312 0.1062 1.0000 Uiso . . . . . .
H331 H 0.5912 -0.4664 1.0064 0.1661 1.0000 Uiso . . . . . .
H332 H 0.6174 -0.4176 0.9286 0.1657 1.0000 Uiso . . . . . .
H333 H 0.5451 -0.4287 0.9381 0.1584 1.0000 Uiso . . . . . .
H341 H 0.6844 0.1045 0.8268 0.0761 1.0000 Uiso . . . . . .
H351 H 0.6801 0.1875 0.7052 0.1326 1.0000 Uiso . . . . . .
H352 H 0.6615 0.0265 0.7062 0.1378 1.0000 Uiso . . . . . .
H353 H 0.6102 0.1459 0.6950 0.1382 1.0000 Uiso . . . . . .
H361 H 0.6566 0.3464 0.8064 0.1288 1.0000 Uiso . . . . . .
H362 H 0.6324 0.2881 0.8808 0.1325 1.0000 Uiso . . . . . .
H363 H 0.5873 0.3037 0.8141 0.1296 1.0000 Uiso . . . . . .
H1001 H 0.7972 -0.4693 0.8897 0.0700 0.5000 Uiso . . . . . .
H1002 H 0.7211 -0.4782 0.8917 0.0750 0.5000 Uiso . . . . . .
H1003 H 0.8009 -0.4809 0.9078 0.0740 0.5000 Uiso . . . . . .
H1004 H 0.7300 -0.4746 0.8738 0.0657 0.5000 Uiso . . . . . .
H2011 H 0.8062 -0.6025 0.9902 0.0853 0.5000 Uiso . . . . . .
H2012 H 0.7318 -0.6438 0.9783 0.0878 0.5000 Uiso . . . . . .
H1011 H 0.7523 -0.6605 0.9767 0.0763 0.5000 Uiso . . . . . .
H1012 H 0.6921 -0.5505 0.9928 0.0730 0.5000 Uiso . . . . . .
H1021 H 0.8214 -0.4960 1.0439 0.0733 0.5000 Uiso . . . . . .
H1022 H 0.7636 -0.5179 1.1028 0.0703 0.5000 Uiso . . . . . .
H2021 H 0.7747 -0.5037 1.0906 0.1007 0.5000 Uiso . . . . . .
H2022 H 0.7037 -0.4978 1.0669 0.0834 0.5000 Uiso . . . . . .
H1031 H 0.7843 -0.2553 1.0541 0.0712 0.5000 Uiso . . . . . .
H1032 H 0.7140 -0.3101 1.0536 0.0749 0.5000 Uiso . . . . . .
H1033 H 0.7954 -0.2885 1.0543 0.0675 0.5000 Uiso . . . . . .
H1034 H 0.7187 -0.2652 1.0513 0.0592 0.5000 Uiso . . . . . .
H281 H 0.8077 0.0900 0.8127 0.0576 0.5000 Uiso . . . . . .
H282 H 0.8091 0.0680 0.7906 0.0538 0.5000 Uiso . . . . . .
H2901 H 0.8154 0.1707 0.6864 0.0612 0.5000 Uiso . . . . . .
H2902 H 0.8910 0.1486 0.6932 0.0562 0.5000 Uiso . . . . . .
H2903 H 0.8442 0.0129 0.6961 0.0588 0.5000 Uiso . . . . . .
H291 H 0.8285 0.2347 0.6972 0.0676 0.5000 Uiso . . . . . .
H292 H 0.9008 0.2384 0.7212 0.0617 0.5000 Uiso . . . . . .
H293 H 0.8716 0.0921 0.6854 0.0604 0.5000 Uiso . . . . . .
H3001 H 0.8136 0.3347 0.7912 0.0657 0.5000 Uiso . . . . . .
H3002 H 0.8469 0.2966 0.8717 0.0620 0.5000 Uiso . . . . . .
H3003 H 0.8881 0.3281 0.7981 0.0662 0.5000 Uiso . . . . . .
H301 H 0.7953 0.3119 0.8247 0.0643 0.5000 Uiso . . . . . .
H302 H 0.8683 0.3176 0.8553 0.0607 0.5000 Uiso . . . . . .
H303 H 0.8168 0.2179 0.8953 0.0619 0.5000 Uiso . . . . . .

loop_
_atom_site_aniso_label
_atom_site_aniso_U_11
_atom_site_aniso_U_22
_atom_site_aniso_U_33
_atom_site_aniso_U_23
_atom_site_aniso_U_13
_atom_site_aniso_U_12
Co1 0.01953(17) 0.0340(2) 0.02576(18) -0.00941(17) 0.00005(11) -0.00160(17)
O1 0.0567(13) 0.0384(12) 0.0306(10) 0.0035(9) 0.0005(9) -0.0006(10)
N1 0.0245(11) 0.0339(13) 0.0249(11) -0.0069(10) -0.0012(8) 0.0011(9)
N2 0.0228(10) 0.0283(13) 0.0221(10) 0.0012(9) -0.0027(8) 0.0013(9)
N3 0.0218(11) 0.0361(13) 0.0289(12) -0.0090(10) 0.0025(9) -0.0038(9)
N4 0.0167(10) 0.0249(11) 0.0286(11) -0.0027(9) -0.0012(8) -0.0020(8)
C1 0.0277(14) 0.0448(17) 0.0351(15) -0.0096(13) -0.0006(11) -0.0056(13)
C2 0.0407(16) 0.0473(17) 0.0352(15) -0.0159(15) -0.0052(12) -0.0115(15)
C3 0.0442(16) 0.0440(17) 0.0317(14) -0.0141(14) 0.0016(12) -0.0051(15)
C4 0.0295(13) 0.0290(14) 0.0230(12) -0.0046(11) -0.0007(10) 0.0019(11)
C5 0.0292(14) 0.0295(14) 0.0257(13) 0.0002(11) 0.0025(10) 0.0040(11)
C6 0.0339(16) 0.073(2) 0.0371(17) -0.0204(16) 0.0086(13) 0.0030(16)
C7 0.0198(13) 0.0472(17) 0.0316(14) -0.0062(13) 0.0000(10) -0.0050(12)
C8 0.0279(13) 0.0393(16) 0.0266(13) -0.0041(11) -0.0042(10) -0.0082(11)
C9 0.0273(12) 0.0301(14) 0.0212(12) -0.0038(11) 0.0002(9) -0.0049(11)
C10 0.0245(12) 0.0205(13) 0.0224(12) 0.0005(10) 0.0042(10) -0.0031(10)
C11 0.0233(12) 0.0205(13) 0.0239(13) 0.0007(10) 0.0019(10) -0.0007(10)
C12 0.0225(12) 0.0402(17) 0.0348(14) -0.0079(12) 0.0037(10) 0.0030(12)
C13 0.0226(12) 0.0306(15) 0.0239(12) 0.0004(10) 0.0029(10) 0.0006(10)
C14 0.0244(13) 0.0378(15) 0.0334(14) 0.0082(12) -0.0002(11) 0.0025(11)
C15 0.0226(13) 0.052(2) 0.0425(16) 0.0135(14) -0.0042(11) 0.0015(13)
C16 0.0236(14) 0.0507(19) 0.0447(17) 0.0038(14) -0.0033(12) -0.0104(13)
C17 0.0331(15) 0.0365(17) 0.0457(17) 0.0047(13) -0.0004(12) -0.0059(12)
C18 0.0253(13) 0.0359(16) 0.0296(14) 0.0016(11) -0.0003(11) 0.0005(11)
C19 0.0213(12) 0.0321(15) 0.0335(14) -0.0116(12) -0.0008(10) -0.0008(11)
C20 0.0270(14) 0.0557(19) 0.0345(16) -0.0027(14) -0.0057(12) 0.0043(13)
C21 0.0314(16) 0.083(3) 0.0410(18) -0.0061(17) -0.0098(13) 0.0026(17)
C22 0.0243(15) 0.086(3) 0.0493(19) -0.0307(19) -0.0097(14) 0.0015(16)
C23 0.0221(14) 0.052(2) 0.063(2) -0.0273(17) 0.0056(13) -0.0073(13)
C24 0.0215(13) 0.0348(16) 0.0492(17) -0.0163(14) 0.0027(11) -0.0016(12)
C25 0.0310(15) 0.0418(19) 0.064(2) 0.0201(15) -0.0086(14) 0.0021(13)
C26 0.059(2) 0.044(2) 0.079(3) 0.0090(19) -0.0088(19) 0.0116(18)
C27 0.055(2) 0.067(2) 0.072(2) 0.042(2) 0.0060(17) 0.0081(19)
C28 0.0342(14) 0.0348(14) 0.0641(17) 0.0156(14) -0.0056(12) 0.0012(13)
C29 0.048(4) 0.052(4) 0.066(3) 0.027(3) -0.012(3) -0.002(3)
C30 0.043(3) 0.038(3) 0.076(4) 0.012(3) 0.009(3) 0.007(3)
C290 0.050(4) 0.036(4) 0.063(3) 0.022(3) -0.010(3) 0.001(3)
C300 0.051(4) 0.042(3) 0.081(4) 0.009(3) 0.000(3) 0.010(3)
C31 0.0234(14) 0.0411(18) 0.088(3) 0.0104(18) 0.0023(15) -0.0096(13)
C32 0.058(2) 0.060(2) 0.061(2) 0.0050(19) 0.0052(17) -0.0049(18)
C33 0.098(3) 0.046(2) 0.144(5) 0.012(3) 0.063(3) 0.012(2)
C34 0.0368(16) 0.074(2) 0.0491(18) 0.0227(19) -0.0126(13) -0.0043(18)
C35 0.071(3) 0.103(4) 0.058(2) 0.026(2) 0.0133(19) 0.003(3)
C36 0.104(3) 0.075(3) 0.054(2) 0.014(2) -0.019(2) -0.028(3)
C100 0.062(2) 0.0371(17) 0.069(2) 0.0122(15) -0.0009(17) -0.0074(16)
C201 0.074(4) 0.064(3) 0.082(3) 0.026(3) -0.002(3) -0.007(4)
C102 0.043(3) 0.077(3) 0.058(3) 0.034(3) 0.009(3) -0.003(3)
C103 0.0491(18) 0.081(2) 0.0394(17) 0.0202(16) 0.0007(14) -0.0052(17)
C101 0.056(3) 0.056(3) 0.078(3) 0.026(3) 0.002(3) -0.006(3)
C202 0.078(4) 0.085(3) 0.067(3) 0.030(3) -0.001(3) -0.010(4)

loop_
_atom_type_symbol
_atom_type_scat_dispersion_real
_atom_type_scat_dispersion_imag
_atom_type_scat_Cromer_Mann_a1
_atom_type_scat_Cromer_Mann_b1
_atom_type_scat_Cromer_Mann_a2
_atom_type_scat_Cromer_Mann_b2
_atom_type_scat_Cromer_Mann_a3
_atom_type_scat_Cromer_Mann_b3
_atom_type_scat_Cromer_Mann_a4
_atom_type_scat_Cromer_Mann_b4
_atom_type_scat_Cromer_Mann_c
_atom_type_scat_source
C 0.0033 0.0016 2.3100 20.8439 1.0200 10.2075 1.5886 0.5687 0.8650 51.6512 0.2156 'International Tables Vol C 4.2.6.8 and 6.1.1.4'
H 0.0000 0.0000 0.4930 10.5109 0.3229 26.1257 0.1402 3.1424 0.0408 57.7998 0.0030 'International Tables Vol C 4.2.6.8 and 6.1.1.4'
N 0.0061 0.0033 12.2126 0.0057 3.1322 9.8933 2.0125 28.9975 1.1663 0.5826 -11.5290 'International Tables Vol C 4.2.6.8 and 6.1.1.4'
O 0.0106 0.0060 3.0485 13.2771 2.2868 5.7011 1.5463 0.3239 0.8670 32.9089 0.2508 'International Tables Vol C 4.2.6.8 and 6.1.1.4'
Co 0.3494 0.9721 12.2841 4.2791 7.3409 0.2784 4.0034 13.5359 2.3488 71.1692 1.0118 'International Tables Vol C 4.2.6.8 and 6.1.1.4'

loop_
_geom_angle_atom_site_label_1
_geom_angle_site_symmetry_1
_geom_angle_atom_site_label_2
_geom_angle_site_symmetry_2
_geom_angle_atom_site_label_3
_geom_angle_site_symmetry_3
_geom_angle
_geom_angle_publ_flag
O1 . Co1 . N1 . 94.40(9) yes
O1 . Co1 . N2 . 100.56(8) yes
N1 . Co1 . N2 . 80.05(8) yes
O1 . Co1 . N3 . 94.32(9) yes
N1 . Co1 . N3 . 171.28(9) yes
N2 . Co1 . N3 . 98.51(8) yes
O1 . Co1 . N4 . 98.99(8) yes
N1 . Co1 . N4 . 98.53(8) yes
N2 . Co1 . N4 . 160.45(8) yes
N3 . Co1 . N4 . 79.92(8) yes
Co1 . O1 . C100 . 123.70(18) yes
Co1 . O1 . C103 . 125.6(2) yes
C100 . O1 . C103 . 110.5(3) yes
Co1 . N1 . C1 . 141.07(18) yes
Co1 . N1 . C4 . 112.09(16) yes
C1 . N1 . C4 . 105.8(2) yes
Co1 . N2 . C5 . 112.68(16) yes
Co1 . N2 . C13 . 125.70(15) yes
C5 . N2 . C13 . 121.4(2) yes
Co1 . N3 . C7 . 141.03(18) yes
Co1 . N3 . C10 . 112.56(15) yes
C7 . N3 . C10 . 105.8(2) yes
Co1 . N4 . C11 . 113.05(15) yes
Co1 . N4 . C19 . 125.95(16) yes
C11 . N4 . C19 . 120.7(2) yes
N1 . C1 . C2 . 111.3(2) yes
N1 . C1 . H11 . 122.6 no
C2 . C1 . H11 . 126.1 no
C1 . C2 . C3 . 106.8(2) yes
C1 . C2 . H21 . 127.5 no
C3 . C2 . H21 . 125.8 no
C2 . C3 . C4 . 106.3(2) yes
C2 . C3 . H31 . 127.0 no
C4 . C3 . H31 . 126.7 no
C3 . C4 . N1 . 109.8(2) yes
C3 . C4 . C5 . 132.6(2) yes
N1 . C4 . C5 . 117.6(2) yes
C4 . C5 . N2 . 116.8(2) yes
C4 . C5 . C6 . 119.4(2) yes
N2 . C5 . C6 . 123.8(2) yes
C5 . C6 . H61 . 112.6 no
C5 . C6 . H62 . 111.3 no
H61 . C6 . H62 . 107.5 no
C5 . C6 . H63 . 111.3 no
H61 . C6 . H63 . 107.2 no
H62 . C6 . H63 . 106.6 no
N3 . C7 . C8 . 111.0(2) yes
N3 . C7 . H71 . 123.0 no
C8 . C7 . H71 . 126.0 no
C7 . C8 . C9 . 106.7(2) yes
C7 . C8 . H81 . 126.6 no
C9 . C8 . H81 . 126.6 no
C8 . C9 . C10 . 106.1(2) yes
C8 . C9 . H91 . 128.4 no
C10 . C9 . H91 . 125.5 no
C9 . C10 . N3 . 110.3(2) yes
C9 . C10 . C11 . 132.4(2) yes
N3 . C10 . C11 . 117.3(2) yes
C10 . C11 . N4 . 116.8(2) yes
C10 . C11 . C12 . 119.3(2) yes
N4 . C11 . C12 . 123.9(2) yes
C11 . C12 . H121 . 112.0 no
C11 . C12 . H122 . 111.6 no
H121 . C12 . H122 . 105.9 no
C11 . C12 . H123 . 111.4 no
H121 . C12 . H123 . 109.0 no
H122 . C12 . H123 . 106.6 no
N2 . C13 . C14 . 120.8(2) yes
N2 . C13 . C18 . 118.2(2) yes
C14 . C13 . C18 . 120.8(2) yes
C13 . C14 . C15 . 118.1(3) yes
C13 . C14 . C25 . 122.3(2) yes
C15 . C14 . C25 . 119.6(2) yes
C14 . C15 . C16 . 121.5(3) yes
C14 . C15 . H151 . 118.6 no
C16 . C15 . H151 . 119.9 no
C15 . C16 . C17 . 120.0(3) yes
C15 . C16 . H161 . 120.5 no
C17 . C16 . H161 . 119.5 no
C16 . C17 . C18 . 120.8(3) yes
C16 . C17 . H171 . 119.0 no
C18 . C17 . H171 . 120.2 no
C13 . C18 . C17 . 118.8(2) yes
C13 . C18 . C28 . 121.0(2) yes
C17 . C18 . C28 . 120.2(3) yes
N4 . C19 . C20 . 118.0(2) yes
N4 . C19 . C24 . 120.1(2) yes
C20 . C19 . C24 . 121.7(2) yes
C19 . C20 . C21 . 118.1(3) yes
C19 . C20 . C34 . 121.3(2) yes
C21 . C20 . C34 . 120.6(3) yes
C20 . C21 . C22 . 120.9(3) yes
C20 . C21 . H211 . 117.4 no
C22 . C21 . H211 . 121.7 no
C21 . C22 . C23 . 120.2(3) yes
C21 . C22 . H221 . 121.2 no
C23 . C22 . H221 . 118.5 no
C22 . C23 . C24 . 121.6(3) yes
C22 . C23 . H231 . 119.4 no
C24 . C23 . H231 . 119.0 no
C19 . C24 . C23 . 117.3(3) yes
C19 . C24 . C31 . 122.5(2) yes
C23 . C24 . C31 . 120.2(3) yes
C14 . C25 . C26 . 112.6(3) yes
C14 . C25 . C27 . 110.4(3) yes
C26 . C25 . C27 . 110.2(3) yes
C14 . C25 . H251 . 108.1 no
C26 . C25 . H251 . 106.7 no
C27 . C25 . H251 . 108.7 no
C25 . C26 . H261 . 110.5 no
C25 . C26 . H262 . 109.9 no
H261 . C26 . H262 . 108.9 no
C25 . C26 . H263 . 111.1 no
H261 . C26 . H263 . 108.5 no
H262 . C26 . H263 . 107.8 no
C25 . C27 . H271 . 110.5 no
C25 . C27 . H272 . 110.3 no
H271 . C27 . H272 . 108.2 no
C25 . C27 . H273 . 110.8 no
H271 . C27 . H273 . 109.1 no
H272 . C27 . H273 . 107.8 no
C18 . C28 . C29 . 112.5(4) yes
C18 . C28 . C30 . 111.6(4) yes
C29 . C28 . C30 . 111.7(5) yes
C18 . C28 . C290 . 110.0(4) yes
C29 . C28 . C290 . 25.5(3) yes
C30 . C28 . C290 . 131.1(5) yes
C18 . C28 . C300 . 114.9(4) yes
C29 . C28 . C300 . 84.8(5) yes
C30 . C28 . C300 . 29.3(3) yes
C290 . C28 . C300 . 108.0(5) yes
C18 . C28 . H281 . 107.3 no
C29 . C28 . H281 . 126.7 no
C30 . C28 . H281 . 83.5 no
C290 . C28 . H281 . 107.4 no
C300 . C28 . H281 . 109.1 no
C18 . C28 . H282 . 108.3 no
C29 . C28 . H282 . 105.7 no
C30 . C28 . H282 . 106.6 no
C290 . C28 . H282 . 83.1 no
C300 . C28 . H282 . 127.2 no
H281 . C28 . H282 . 26.0 no
C28 . C29 . H2901 . 105.7 no
C28 . C29 . H2902 . 127.7 no
H2901 . C29 . H2902 . 110.3 no
C28 . C29 . H291 . 112.3 no
H2901 . C29 . H291 . 36.8 no
H2902 . C29 . H291 . 119.4 no
C28 . C29 . H292 . 109.3 no
H2901 . C29 . H292 . 137.6 no
H2902 . C29 . H292 . 64.3 no
H291 . C29 . H292 . 106.0 no
C28 . C29 . H293 . 112.3 no
H2901 . C29 . H293 . 81.2 no
H2902 . C29 . H293 . 41.8 no
H291 . C29 . H293 . 110.4 no
H292 . C29 . H293 . 106.1 no
C28 . C30 . C300 . 74.1(9) yes
C28 . C30 . H3001 . 94.5 no
C300 . C30 . H3001 . 51.2 no
C28 . C30 . H3002 . 133.8 no
C300 . C30 . H3002 . 89.6 no
H3001 . C30 . H3002 . 108.5 no
C28 . C30 . H301 . 113.4 no
C300 . C30 . H301 . 87.5 no
H3001 . C30 . H301 . 36.7 no
H3002 . C30 . H301 . 108.7 no
C28 . C30 . H302 . 110.0 no
C300 . C30 . H302 . 56.5 no
H3001 . C30 . H302 . 90.2 no
H3002 . C30 . H302 . 34.0 no
H301 . C30 . H302 . 110.6 no
C28 . C30 . H303 . 109.1 no
C300 . C30 . H303 . 161.6 no
H3001 . C30 . H303 . 143.3 no
H3002 . C30 . H303 . 75.1 no
H301 . C30 . H303 . 106.8 no
H302 . C30 . H303 . 106.6 no
C28 . C290 . H2901 . 113.1 no
C28 . C290 . H2902 . 108.7 no
H2901 . C290 . H2902 . 107.9 no
C28 . C290 . H2903 . 111.6 no
H2901 . C290 . H2903 . 109.7 no
H2902 . C290 . H2903 . 105.5 no
C28 . C290 . H291 . 96.7 no
H2901 . C290 . H291 . 33.9 no
H2902 . C290 . H291 . 86.8 no
H2903 . C290 . H291 . 142.7 no
C28 . C290 . H293 . 133.8 no
H2901 . C290 . H293 . 110.3 no
H2902 . C290 . H293 . 40.9 no
H2903 . C290 . H293 . 66.2 no
H291 . C290 . H293 . 110.9 no
C28 . C300 . C30 . 76.6(9) yes
C28 . C300 . H3001 . 109.3 no
C30 . C300 . H3001 . 91.6 no
C28 . C300 . H3002 . 107.8 no
C30 . C300 . H3002 . 42.7 no
H3001 . C300 . H3002 . 107.5 no
C28 . C300 . H3003 . 111.2 no
C30 . C300 . H3003 . 150.9 no
H3001 . C300 . H3003 . 110.6 no
H3002 . C300 . H3003 . 110.3 no
C28 . C300 . H301 . 101.3 no
C30 . C300 . H301 . 53.6 no
H3001 . C300 . H301 . 38.4 no
H3002 . C300 . H301 . 74.9 no
H3003 . C300 . H301 . 142.8 no
C28 . C300 . H302 . 121.8 no
C30 . C300 . H302 . 76.4 no
H3001 . C300 . H302 . 121.9 no
H3002 . C300 . H302 . 34.3 no
H3003 . C300 . H302 . 76.0 no
H301 . C300 . H302 . 102.3 no
C24 . C31 . C32 . 112.7(3) yes
C24 . C31 . C33 . 111.3(4) yes
C32 . C31 . C33 . 109.4(3) yes
C24 . C31 . H311 . 108.0 no
C32 . C31 . H311 . 107.4 no
C33 . C31 . H311 . 107.9 no
C31 . C32 . H321 . 108.7 no
C31 . C32 . H322 . 113.1 no
H321 . C32 . H322 . 108.1 no
C31 . C32 . H323 . 109.5 no
H321 . C32 . H323 . 107.2 no
H322 . C32 . H323 . 110.0 no
C31 . C33 . H331 . 111.1 no
C31 . C33 . H332 . 111.1 no
H331 . C33 . H332 . 110.5 no
C31 . C33 . H333 . 108.1 no
H331 . C33 . H333 . 108.1 no
H332 . C33 . H333 . 107.7 no
C20 . C34 . C35 . 112.8(3) yes
C20 . C34 . C36 . 110.8(3) yes
C35 . C34 . C36 . 110.5(3) yes
C20 . C34 . H341 . 107.7 no
C35 . C34 . H341 . 107.8 no
C36 . C34 . H341 . 107.1 no
C34 . C35 . H351 . 109.2 no
C34 . C35 . H352 . 109.8 no
H351 . C35 . H352 . 109.1 no
C34 . C35 . H353 . 111.7 no
H351 . C35 . H353 . 107.8 no
H352 . C35 . H353 . 109.3 no
C34 . C36 . H361 . 111.9 no
C34 . C36 . H362 . 111.1 no
H361 . C36 . H362 . 108.9 no
C34 . C36 . H363 . 110.6 no
H361 . C36 . H363 . 108.1 no
H362 . C36 . H363 . 106.0 no
O1 . C100 . C201 . 107.1(5) yes
O1 . C100 . C101 . 102.9(5) yes
C201 . C100 . C101 . 20.2(5) yes
O1 . C100 . H1001 . 110.4 no
C201 . C100 . H1001 . 110.1 no
C101 . C100 . H1001 . 128.7 no
O1 . C100 . H1002 . 107.6 no
C201 . C100 . H1002 . 111.2 no
C101 . C100 . H1002 . 94.6 no
H1001 . C100 . H1002 . 110.4 no
O1 . C100 . H1003 . 110.4 no
C201 . C100 . H1003 . 91.8 no
C101 . C100 . H1003 . 111.4 no
H1001 . C100 . H1003 . 19.9 no
H1002 . C100 . H1003 . 126.6 no
O1 . C100 . H1004 . 112.4 no
C201 . C100 . H1004 . 125.6 no
C101 . C100 . H1004 . 112.5 no
H1001 . C100 . H1004 . 89.6 no
H1002 . C100 . H1004 . 21.3 no
H1003 . C100 . H1004 . 107.2 no
C100 . C201 . C102 . 107.0(8) yes
C100 . C201 . C202 . 104.9(8) yes
C102 . C201 . C202 . 24.1(5) yes
C100 . C201 . H2011 . 110.5 no
C102 . C201 . H2011 . 89.5 no
C202 . C201 . H2011 . 112.1 no
C100 . C201 . H2012 . 110.4 no
C102 . C201 . H2012 . 127.5 no
C202 . C201 . H2012 . 109.2 no
H2011 . C201 . H2012 . 109.7 no
C100 . C201 . H1011 . 118.3 no
C102 . C201 . H1011 . 133.9 no
C202 . C201 . H1011 . 125.7 no
H2011 . C201 . H1011 . 82.9 no
H2012 . C201 . H1011 . 27.2 no
C201 . C102 . C103 . 109.1(7) yes
C201 . C102 . C101 . 20.3(5) yes
C103 . C102 . C101 . 99.0(6) yes
C201 . C102 . H1021 . 91.9 no
C103 . C102 . H1021 . 110.8 no
C101 . C102 . H1021 . 112.2 no
C201 . C102 . H1022 . 124.2 no
C103 . C102 . H1022 . 112.8 no
C101 . C102 . H1022 . 116.5 no
H1021 . C102 . H1022 . 105.7 no
C201 . C102 . H2021 . 132.1 no
C103 . C102 . H2021 . 113.2 no
C101 . C102 . H2021 . 128.3 no
H1021 . C102 . H2021 . 93.3 no
H1022 . C102 . H2021 . 13.7 no
C102 . C103 . O1 . 102.5(4) yes
C102 . C103 . C202 . 22.9(4) yes
O1 . C103 . C202 . 106.1(5) yes
C102 . C103 . H1031 . 113.7 no
O1 . C103 . H1031 . 111.2 no
C202 . C103 . H1031 . 129.4 no
C102 . C103 . H1032 . 108.7 no
O1 . C103 . H1032 . 113.5 no
C202 . C103 . H1032 . 86.9 no
H1031 . C103 . H1032 . 107.4 no
C102 . C103 . H1033 . 92.4 no
O1 . C103 . H1033 . 111.7 no
C202 . C103 . H1033 . 111.0 no
H1031 . C103 . H1033 . 22.5 no
H1032 . C103 . H1033 . 123.6 no
C102 . C103 . H1034 . 132.1 no
O1 . C103 . H1034 . 108.7 no
C202 . C103 . H1034 . 111.3 no
H1031 . C103 . H1034 . 87.9 no
H1032 . C103 . H1034 . 24.8 no
H1033 . C103 . H1034 . 108.2 no
C102 . C101 . C100 . 99.3(7) yes
C102 . C101 . C202 . 23.7(5) yes
C100 . C101 . C202 . 108.1(7) yes
C102 . C101 . H2012 . 128.2 no
C100 . C101 . H2012 . 121.7 no
C202 . C101 . H2012 . 129.2 no
C102 . C101 . H1011 . 113.0 no
C100 . C101 . H1011 . 111.8 no
C202 . C101 . H1011 . 125.5 no
H2012 . C101 . H1011 . 26.4 no
C102 . C101 . H1012 . 110.4 no
C100 . C101 . H1012 . 112.3 no
C202 . C101 . H1012 . 86.8 no
H2012 . C101 . H1012 . 83.6 no
H1011 . C101 . H1012 . 109.8 no
C201 . C202 . C103 . 107.2(8) yes
C201 . C202 . C101 . 20.7(5) yes
C103 . C202 . C101 . 107.9(7) yes
C201 . C202 . H1022 . 114.9 no
C103 . C202 . H1022 . 120.8 no
C101 . C202 . H1022 . 126.1 no
C201 . C202 . H2021 . 106.9 no
C103 . C202 . H2021 . 110.3 no
C101 . C202 . H2021 . 123.6 no
H1022 . C202 . H2021 . 19.5 no
C201 . C202 . H2022 . 111.7 no
C103 . C202 . H2022 . 111.9 no
C101 . C202 . H2022 . 93.1 no
H1022 . C202 . H2022 . 89.4 no
H2021 . C202 . H2022 . 108.9 no
C100 . H1001 . H1003 . 70.8 no
C100 . H1002 . H1004 . 91.6 no
C100 . H1003 . H1001 . 89.2 no
C100 . H1004 . H1002 . 67.1 no
C201 . H2012 . C101 . 30.9 no
C201 . H2012 . H1011 . 68.8 no
C101 . H2012 . H1011 . 99.7 no
C101 . H1011 . C201 . 30.1 no
C101 . H1011 . H2012 . 53.9 no
C201 . H1011 . H2012 . 84.0 no
C102 . H1022 . C202 . 33.2 no
C102 . H1022 . H2021 . 31.9 no
C202 . H1022 . H2021 . 63.2 no
C202 . H2021 . H1022 . 97.3 no
C202 . H2021 . C102 . 39.6 no
H1022 . H2021 . C102 . 134.5 no
C103 . H1031 . H1033 . 80.9 no
C103 . H1032 . H1034 . 84.7 no
C103 . H1033 . H1031 . 76.6 no
C103 . H1034 . H1032 . 70.5 no
C28 . H281 . H282 . 80.0 no
C28 . H282 . H281 . 74.0 no
C29 . H2901 . C290 . 35.4 no
C29 . H2901 . H291 . 58.4 no
C290 . H2901 . H291 . 93.6 no
C290 . H2902 . C29 . 39.4 no
C290 . H2902 . H293 . 44.7 no
C29 . H2902 . H293 . 83.8 no
H2901 . H291 . C29 . 84.8 no
H2901 . H291 . C290 . 52.4 no
C29 . H291 . C290 . 32.5 no
H2902 . H293 . C29 . 54.4 no
H2902 . H293 . C290 . 94.4 no
C29 . H293 . C290 . 40.3 no
C300 . H3001 . C30 . 37.2 no
C300 . H3001 . H301 . 87.4 no
C30 . H3001 . H301 . 50.6 no
C300 . H3002 . C30 . 47.7 no
C300 . H3002 . H302 . 57.2 no
C30 . H3002 . H302 . 103.8 no
C30 . H301 . H3001 . 92.7 no
C30 . H301 . C300 . 39.0 no
H3001 . H301 . C300 . 54.1 no
H3002 . H302 . C30 . 42.2 no
H3002 . H302 . C300 . 88.4 no
C30 . H302 . C300 . 47.1 no

loop_
_geom_bond_atom_site_label_1
_geom_bond_site_symmetry_1
_geom_bond_atom_site_label_2
_geom_bond_site_symmetry_2
_geom_bond_distance
_geom_bond_publ_flag
Co1 . O1 . 2.103(2) yes
Co1 . N1 . 2.014(2) yes
Co1 . N2 . 2.112(2) yes
Co1 . N3 . 2.020(2) yes
Co1 . N4 . 2.110(2) yes
O1 . C100 . 1.453(4) yes
O1 . C103 . 1.445(4) yes
N1 . C1 . 1.354(3) yes
N1 . C4 . 1.381(3) yes
N2 . C5 . 1.299(3) yes
N2 . C13 . 1.431(3) yes
N3 . C7 . 1.350(3) yes
N3 . C10 . 1.381(3) yes
N4 . C11 . 1.302(3) yes
N4 . C19 . 1.437(3) yes
C1 . C2 . 1.379(4) yes
C1 . H11 . 0.944 no
C2 . C3 . 1.391(4) yes
C2 . H21 . 0.963 no
C3 . C4 . 1.398(4) yes
C3 . H31 . 0.959 no
C4 . C5 . 1.426(4) yes
C5 . C6 . 1.510(4) yes
C6 . H61 . 0.947 no
C6 . H62 . 0.942 no
C6 . H63 . 0.962 no
C7 . C8 . 1.389(4) yes
C7 . H71 . 0.938 no
C8 . C9 . 1.394(4) yes
C8 . H81 . 0.962 no
C9 . C10 . 1.391(3) yes
C9 . H91 . 0.951 no
C10 . C11 . 1.430(3) yes
C11 . C12 . 1.507(3) yes
C12 . H121 . 0.962 no
C12 . H122 . 0.960 no
C12 . H123 . 0.946 no
C13 . C14 . 1.409(4) yes
C13 . C18 . 1.398(4) yes
C14 . C15 . 1.395(4) yes
C14 . C25 . 1.520(4) yes
C15 . C16 . 1.373(4) yes
C15 . H151 . 0.952 no
C16 . C17 . 1.380(4) yes
C16 . H161 . 0.959 no
C17 . C18 . 1.398(4) yes
C17 . H171 . 0.974 no
C18 . C28 . 1.523(4) yes
C19 . C20 . 1.391(4) yes
C19 . C24 . 1.414(4) yes
C20 . C21 . 1.402(4) yes
C20 . C34 . 1.509(5) yes
C21 . C22 . 1.371(5) yes
C21 . H211 . 0.958 no
C22 . C23 . 1.375(5) yes
C22 . H221 . 0.946 no
C23 . C24 . 1.392(4) yes
C23 . H231 . 0.968 no
C24 . C31 . 1.525(5) yes
C25 . C26 . 1.534(5) yes
C25 . C27 . 1.523(5) yes
C25 . H251 . 0.992 no
C26 . H261 . 0.974 no
C26 . H262 . 0.970 no
C26 . H263 . 0.972 no
C27 . H271 . 0.970 no
C27 . H272 . 0.973 no
C27 . H273 . 0.979 no
C28 . C29 . 1.498(9) yes
C28 . C30 . 1.544(8) yes
C28 . C290 . 1.535(9) yes
C28 . C300 . 1.527(8) yes
C28 . H281 . 0.994 no
C28 . H282 . 1.019 no
C29 . H2901 . 1.156 no
C29 . H2902 . 0.846 no
C29 . H291 . 0.989 no
C29 . H292 . 1.033 no
C29 . H293 . 1.034 no
C30 . C300 . 0.776(9) yes
C30 . H3001 . 1.283 no
C30 . H3002 . 0.712 no
C30 . H301 . 0.992 no
C30 . H302 . 1.029 no
C30 . H303 . 1.026 no
C290 . H2901 . 0.988 no
C290 . H2902 . 1.056 no
C290 . H2903 . 1.007 no
C290 . H291 . 1.244 no
C290 . H293 . 0.744 no
C300 . H3001 . 1.000 no
C300 . H3002 . 1.049 no
C300 . H3003 . 0.966 no
C300 . H301 . 1.232 no
C300 . H302 . 0.883 no
C31 . C32 . 1.526(5) yes
C31 . C33 . 1.518(6) yes
C31 . H311 . 0.988 no
C32 . H321 . 1.024 no
C32 . H322 . 0.972 no
C32 . H323 . 0.970 no
C33 . H331 . 0.992 no
C33 . H332 . 0.964 no
C33 . H333 . 0.999 no
C34 . C35 . 1.534(5) yes
C34 . C36 . 1.519(6) yes
C34 . H341 . 0.986 no
C35 . H351 . 0.964 no
C35 . H352 . 0.977 no
C35 . H353 . 0.982 no
C36 . H361 . 0.963 no
C36 . H362 . 0.960 no
C36 . H363 . 0.971 no
C100 . C201 . 1.508(11) yes
C100 . C101 . 1.519(10) yes
C100 . H1001 . 1.037 no
C100 . H1002 . 0.975 no
C100 . H1003 . 0.979 no
C100 . H1004 . 1.058 no
C201 . C102 . 1.375(15) yes
C201 . C202 . 1.501(14) yes
C201 . H2011 . 1.006 no
C201 . H2012 . 1.032 no
C201 . H1011 . 0.968 no
C102 . C103 . 1.574(9) yes
C102 . C101 . 1.523(12) yes
C102 . H1021 . 1.030 no
C102 . H1022 . 1.081 no
C102 . H2021 . 0.799 no
C103 . C202 . 1.486(10) yes
C103 . H1031 . 1.007 no
C103 . H1032 . 0.990 no
C103 . H1033 . 1.023 no
C103 . H1034 . 1.045 no
C101 . C202 . 1.428(15) yes
C101 . H2012 . 0.862 no
C101 . H1011 . 1.051 no
C101 . H1012 . 1.032 no
C202 . H1022 . 1.063 no
C202 . H2021 . 0.957 no
C202 . H2022 . 0.994 no
H1001 . H1003 . 0.354 no
H1002 . H1004 . 0.385 no
H2012 . H1011 . 0.474 no
H1022 . H2021 . 0.358 no
H1031 . H1033 . 0.396 no
H1032 . H1034 . 0.440 no
H281 . H282 . 0.454 no
H2901 . H291 . 0.696 no
H2902 . H293 . 0.694 no
H3001 . H301 . 0.767 no
H3002 . H302 . 0.592 no
